data_7706646
loop_
_publ_author_name
'Wang, Xiao-Ning'
'Zhao, Yumeng'
'Li, Jia-Luo'
'Pang, Jian-Dong'
'Wang, Qiang'
'Li, Bao'
'Zhou, Hong-Cai'

_publ_section_title
;
 Biomimetic catalysts of iron-based metal-organic frameworks with high
 peroxidase-mimicking activity for colorimetric biosensing.
;
_journal_issue 11
_journal_name_full 'Dalton transactions (Cambridge, England : 2003)'
_journal_page_first 3854
_journal_page_last 3861
_journal_paper_doi 10.1039/d0dt02504f
_journal_volume 50
_journal_year 2021
_chemical_formula_moiety 'C42 H30 Fe3 N3 O22 P3, 4[H2O], 5[C3H7NO]'
_chemical_formula_sum 'C57 H73 Fe3 N8 O31 P3'
_chemical_formula_weight 1626.707
_space_group_crystal_system orthorhombic
_space_group_IT_number 55
_space_group_name_Hall '-P 2 2ab'
_space_group_name_H-M_alt 'P b a m'
_symmetry_Int_Tables_number 55
_audit_creation_date 2021-02-02
_audit_creation_method
;
Olex2 1.5-dev
(compiled 2021.01.30 svn.rb'd11e6e19' for OlexSys, GUI svn.r6224)
;
_audit_update_record
;
2021-02-10 deposited with the CCDC.	2021-02-19 downloaded from the CCDC.
;
_cell_angle_alpha 90
_cell_angle_beta 90
_cell_angle_gamma 90
_cell_formula_units_Z 8
_cell_length_a 22.234(4)
_cell_length_b 28.096(6)
_cell_length_c 28.408(6)
_cell_measurement_reflns_used 9314
_cell_measurement_temperature 100
_cell_measurement_theta_max 36.95
_cell_measurement_theta_min 2.46
_cell_volume 17746(6)
_computing_molecular_graphics 'Olex2 1.5-dev (Dolomanov et al., 2009)'
_computing_publication_material 'Olex2 1.5-dev (Dolomanov et al., 2009)'
_computing_structure_refinement 'olex2.refine 1.5-dev (Bourhis et al., 2015)'
_diffrn_ambient_temperature 100.00
_diffrn_measured_fraction_theta_full 0.9595
_diffrn_measured_fraction_theta_max 0.9595
_diffrn_measurement_device_type 'Bruker APEX-II CCD'
_diffrn_measurement_method '\w scans'
_diffrn_radiation_type 'Mo K\a'
_diffrn_radiation_wavelength 0.71073
_diffrn_reflns_av_R_equivalents 0.0000
_diffrn_reflns_av_unetI/netI 0.0214
_diffrn_reflns_Laue_measured_fraction_full 0.9595
_diffrn_reflns_Laue_measured_fraction_max 0.9595
_diffrn_reflns_limit_h_max 23
_diffrn_reflns_limit_h_min 0
_diffrn_reflns_limit_k_max 29
_diffrn_reflns_limit_k_min 0
_diffrn_reflns_limit_l_max 29
_diffrn_reflns_limit_l_min 0
_diffrn_reflns_number 11074
_diffrn_reflns_point_group_measured_fraction_full 0.9595
_diffrn_reflns_point_group_measured_fraction_max 0.9595
_diffrn_reflns_theta_full 22.2591
_diffrn_reflns_theta_max 22.26
_diffrn_reflns_theta_min 1.37
_exptl_absorpt_coefficient_mu 0.611
_exptl_absorpt_correction_type none
_exptl_crystal_colour 'clear orangish'
_exptl_crystal_colour_lustre clear
_exptl_crystal_colour_modifier orangish
_exptl_crystal_density_diffrn 1.218
_exptl_crystal_description plate
_exptl_crystal_F_000 6751.160
_exptl_crystal_size_max 0.2
_exptl_crystal_size_mid 0.2
_exptl_crystal_size_min 0.15
_refine_diff_density_max 0.5478
_refine_diff_density_min -0.4719
_refine_diff_density_rms 0.0684
_refine_ls_d_res_high 0.9381
_refine_ls_d_res_low 14.8596
_refine_ls_extinction_coef 0.0034(3)
_refine_ls_extinction_expression Fc^*^=kFc[1+0.001xFc^2^\l^3^/sin(2\q)]^-1/4^
_refine_ls_goodness_of_fit_ref 1.0554
_refine_ls_hydrogen_treatment constr
_refine_ls_matrix_type full
_refine_ls_number_constraints 66
_refine_ls_number_parameters 680
_refine_ls_number_reflns 11074
_refine_ls_number_restraints 0
_refine_ls_restrained_S_all 1.0554
_refine_ls_R_factor_all 0.0684
_refine_ls_R_factor_gt 0.0648
_refine_ls_shift/su_max 0.0001
_refine_ls_shift/su_mean 0.0000
_refine_ls_structure_factor_coef Fsqd
_refine_ls_weighting_details 'w=1/[\s^2^(Fo^2^)+(0.1072P)^2^+30.9603P] where P=(Fo^2^+2Fc^2^)/3'
_refine_ls_weighting_scheme calc
_refine_ls_wR_factor_gt 0.1903
_refine_ls_wR_factor_ref 0.1961
_reflns_Friedel_coverage 0.0
_reflns_limit_h_max 23
_reflns_limit_h_min 0
_reflns_limit_k_max 29
_reflns_limit_k_min 0
_reflns_limit_l_max 29
_reflns_limit_l_min 0
_reflns_number_gt 9993
_reflns_number_total 11074
_reflns_threshold_expression I>=2u(I)
_cod_data_source_file d0dt02504f2.cif
_cod_data_source_block p_sqd
_cod_depositor_comments 'Adding full bibliography for 7706646.cif.'
_cod_original_formula_sum 'C57 Fe3 H73 N8 O31 P3 '
_cod_database_code 7706646
_olex2_refinement_description
;
1. Fixed Uiso
 At 1.2 times of:
  All C(H) groups
 At 1.5 times of:
  All O(H,H) groups
2. Others
 Fixed Sof: H20a(0.5) H20b(0.5) H21a(0.5) H21b(0.5) H22A(0.5) H22B(0.5)
 H24a(0.5) H24b(0.5) H25a(0.5) H25b(0.5) H26A(0.5) H26B(0.5) H26a(0.5)
 H26b(0.5) H22a(0.5) H22b(0.5)
3.a Rotating group:
 O20(H20a,H20b), O21(H21a,H21b), O24(H24a,H24b), O25(H25a,H25b), O26(H26a,
 H26b), O22(H22a,H22b)
3.b Aromatic/amide H refined with riding coordinates:
 C3(H3), C4(H4), C6(H6), C7(H7), C10(H10), C11(H11), C13(H13), C14(H14),
 C17(H17), C18(H18), C20(H20), C21(H21), C24(H24), C25(H25), C27(H27), C28(H28),
  C31(H31), C32(H32), C34(H34), C35(H35), C38(H38), C39(H39), C41(H41), C42(H42)
;
_smtbx_masks_special_details
;
A solvent mask was calculated and 1939 electrons were 
found in a volume of 10350\%A^3^ in 1 void per unit cell. 
This is consistent with the presence of 
4[H2O], 5[C3H7NO] per Formula Unit 
which account for 1920 electrons 
per unit cell.
;
_smtbx_masks_void_probe_radius 1.2
_smtbx_masks_void_truncation_radius 1.2
_platon_squeeze_void_probe_radius 1.20
_olex2_submission_special_instructions 'No special instructions were received'

loop_
_space_group_symop_id
_space_group_symop_operation_xyz
1 x,y,z
2 x+1/2,-y+1/2,-z
3 -x+1/2,y+1/2,-z
4 -x,-y,z
5 -x,-y,-z
6 -x-1/2,y-1/2,z
7 x-1/2,-y-1/2,z
8 x,y,-z

loop_
_atom_site_label
_atom_site_type_symbol
_atom_site_fract_x
_atom_site_fract_y
_atom_site_fract_z
_atom_site_U_iso_or_equiv
_atom_site_adp_type
_atom_site_occupancy
_atom_site_site_symmetry_order
_atom_site_refinement_flags_posn
_atom_site_refinement_flags_adp
_atom_site_refinement_flags_occupancy
C1 C 0.3065(3) 0.56692(17) 0.06120(18) 0.0659(14) Uani 1.000000 1 . . .
C2 C 0.2689(3) 0.53238(16) 0.09011(16) 0.0636(13) Uani 1.000000 1 . . .
C3 C 0.2859(3) 0.48563(18) 0.0906(2) 0.0842(18) Uani 1.000000 1 . . .
H3 H 0.3207(3) 0.47573(18) 0.0739(2) 0.101(2) Uiso 1.000000 1 R . .
C4 C 0.2517(3) 0.45214(19) 0.1160(2) 0.095(2) Uani 1.000000 1 . . .
H4 H 0.2635(3) 0.41964(19) 0.1164(2) 0.114(2) Uiso 1.000000 1 R . .
C5 C 0.2031(3) 0.46573(17) 0.13947(16) 0.0611(13) Uani 1.000000 1 . . .
C6 C 0.1848(3) 0.51258(19) 0.1392(2) 0.092(2) Uani 1.000000 1 . . .
H6 H 0.1492(3) 0.52197(19) 0.1551(2) 0.111(2) Uiso 1.000000 1 R . .
C7 C 0.2190(3) 0.5456(2) 0.1154(2) 0.098(2) Uani 1.000000 1 . . .
H7 H 0.2079(3) 0.5782(2) 0.1165(2) 0.117(2) Uiso 1.000000 1 R . .
C8 C 0.1242(3) 0.22871(17) 0.06686(19) 0.0688(14) Uani 1.000000 1 . . .
C9 C 0.1289(3) 0.26461(16) 0.10582(18) 0.0647(13) Uani 1.000000 1 . . .
C10 C 0.0806(3) 0.2896(3) 0.1205(3) 0.117(3) Uani 1.000000 1 . . .
H10 H 0.0430(3) 0.2845(3) 0.1054(3) 0.140(3) Uiso 1.000000 1 R . .
C11 C 0.0840(3) 0.3230(2) 0.1574(3) 0.106(2) Uani 1.000000 1 . . .
H11 H 0.0489(3) 0.3388(2) 0.1683(3) 0.127(3) Uiso 1.000000 1 R . .
C12 C 0.1374(3) 0.33196(16) 0.17676(16) 0.0618(13) Uani 1.000000 1 . . .
C13 C 0.1881(3) 0.3071(2) 0.1622(2) 0.096(2) Uani 1.000000 1 . . .
H13 H 0.2262(3) 0.3134(2) 0.1760(2) 0.116(2) Uiso 1.000000 1 R . .
C14 C 0.1821(3) 0.2727(2) 0.1268(2) 0.0920(19) Uani 1.000000 1 . . .
H14 H 0.2163(3) 0.2548(2) 0.1175(2) 0.110(2) Uiso 1.000000 1 R . .
C15 C 0.1211(3) 0.28586(17) 0.43867(17) 0.0608(12) Uani 1.000000 1 . . .
C16 C 0.1361(2) 0.32910(16) 0.41087(17) 0.0591(12) Uani 1.000000 1 . . .
C17 C 0.1946(3) 0.3408(2) 0.4029(2) 0.0922(19) Uani 1.000000 1 . . .
H17 H 0.2255(3) 0.3198(2) 0.4130(2) 0.111(2) Uiso 1.000000 1 R . .
C18 C 0.2104(3) 0.3836(2) 0.3800(2) 0.0859(18) Uani 1.000000 1 . . .
H18 H 0.2513(3) 0.3923(2) 0.3760(2) 0.103(2) Uiso 1.000000 1 R . .
C19 C 0.1661(2) 0.41175(15) 0.36382(16) 0.0584(12) Uani 1.000000 1 . . .
C20 C 0.1072(3) 0.4003(2) 0.3693(3) 0.099(2) Uani 1.000000 1 . . .
H20 H 0.0767(3) 0.4202(2) 0.3567(3) 0.119(3) Uiso 1.000000 1 R . .
C21 C 0.0920(3) 0.3584(2) 0.3937(3) 0.103(2) Uani 1.000000 1 . . .
H21 H 0.0509(3) 0.3505(2) 0.3984(3) 0.124(3) Uiso 1.000000 1 R . .
C22 C 0.4897(2) 0.39525(19) 0.06692(16) 0.0628(13) Uani 1.000000 1 . . .
C23 C 0.4523(2) 0.40449(17) 0.10997(17) 0.0636(13) Uani 1.000000 1 . . .
C24 C 0.4272(3) 0.3684(2) 0.1345(2) 0.092(2) Uani 1.000000 1 . . .
H24 H 0.4316(3) 0.3366(2) 0.1237(2) 0.111(2) Uiso 1.000000 1 R . .
C25 C 0.3947(3) 0.37778(19) 0.1761(2) 0.098(2) Uani 1.000000 1 . . .
H25 H 0.3785(3) 0.35227(19) 0.1940(2) 0.117(3) Uiso 1.000000 1 R . .
C26 C 0.3866(2) 0.42284(15) 0.19010(16) 0.0566(12) Uani 1.000000 1 . . .
C27 C 0.4098(3) 0.4587(2) 0.16571(19) 0.090(2) Uani 1.000000 1 . . .
H27 H 0.4032(3) 0.4906(2) 0.17555(19) 0.108(2) Uiso 1.000000 1 R . .
C28 C 0.4439(3) 0.44938(19) 0.1256(2) 0.0901(19) Uani 1.000000 1 . . .
H28 H 0.4617(3) 0.47513(19) 0.1089(2) 0.108(2) Uiso 1.000000 1 R . .
C29 C 0.3322(3) 0.62313(17) 0.43409(18) 0.0661(14) Uani 1.000000 1 . . .
C30 C 0.3015(2) 0.59649(16) 0.39543(18) 0.0632(13) Uani 1.000000 1 . . .
C31 C 0.2419(3) 0.6022(2) 0.3865(2) 0.095(2) Uani 1.000000 1 . . .
H31 H 0.2202(3) 0.6251(2) 0.4043(2) 0.114(2) Uiso 1.000000 1 R . .
C32 C 0.2109(3) 0.5756(2) 0.3521(3) 0.110(3) Uani 1.000000 1 . . .
H32 H 0.1689(3) 0.5794(2) 0.3471(3) 0.132(3) Uiso 1.000000 1 R . .
C33 C 0.2446(3) 0.54396(15) 0.32621(16) 0.0593(12) Uani 1.000000 1 . . .
C34 C 0.3038(3) 0.5396(2) 0.3311(3) 0.106(2) Uani 1.000000 1 . . .
H34 H 0.3264(3) 0.5193(2) 0.3110(3) 0.127(3) Uiso 1.000000 1 R . .
C35 C 0.3321(3) 0.5663(2) 0.3674(3) 0.101(2) Uani 1.000000 1 . . .
H35 H 0.3742(3) 0.5627(2) 0.3721(3) 0.121(3) Uiso 1.000000 1 R . .
C36 C 0.4719(2) 0.33102(19) 0.43262(18) 0.0637(13) Uani 1.000000 1 . . .
C37 C 0.4335(2) 0.33938(18) 0.39065(18) 0.0677(14) Uani 1.000000 1 . . .
C38 C 0.4336(3) 0.3831(2) 0.3679(2) 0.101(2) Uani 1.000000 1 . . .
H38 H 0.4575(3) 0.4084(2) 0.3799(2) 0.121(3) Uiso 1.000000 1 R . .
C39 C 0.3994(3) 0.3904(2) 0.3280(2) 0.105(2) Uani 1.000000 1 . . .
H39 H 0.4016(3) 0.4198(2) 0.3115(2) 0.126(3) Uiso 1.000000 1 R . .
C40 C 0.3621(2) 0.35489(17) 0.31238(16) 0.0633(13) Uani 1.000000 1 . . .
C41 C 0.3583(3) 0.3120(2) 0.3352(2) 0.100(2) Uani 1.000000 1 . . .
H41 H 0.3315(3) 0.2880(2) 0.3245(2) 0.120(3) Uiso 1.000000 1 R . .
C42 C 0.3942(3) 0.3047(2) 0.3738(3) 0.108(2) Uani 1.000000 1 . . .
H42 H 0.3923(3) 0.2749(2) 0.3896(3) 0.130(3) Uiso 1.000000 1 R . .
Fe1 Fe 0.31394(5) 0.65725(3) 0.0 0.0611(3) Uani 1.000000 2 S T P
Fe2 Fe 0.41517(5) 0.57026(3) 0.0 0.0584(3) Uani 1.000000 2 S T P
Fe3 Fe 0.46223(5) 0.68052(3) 0.0 0.0580(3) Uani 1.000000 2 S T P
Fe4 Fe 0.56166(5) 0.37433(3) 0.5 0.0541(3) Uani 1.000000 2 S T P
Fe5 Fe 0.52543(4) 0.26018(3) 0.5 0.0528(3) Uani 1.000000 2 S T P
Fe6 Fe 0.67015(5) 0.29288(3) 0.5 0.0532(3) Uani 1.000000 2 S T P
N1 N 0.16474(19) 0.44476(13) 0.25283(13) 0.0614(10) Uani 1.000000 1 . . .
N2 N 0.27517(19) 0.43858(13) 0.29418(12) 0.0590(10) Uani 1.000000 1 . . .
N3 N 0.25309(19) 0.39275(13) 0.21194(12) 0.0585(10) Uani 1.000000 1 . . .
O1 O 0.16791(17) 0.43136(12) 0.16239(11) 0.0699(10) Uani 1.000000 1 . . .
O2 O 0.14006(16) 0.36626(11) 0.21334(11) 0.0654(9) Uani 1.000000 1 . . .
O3 O 0.35411(15) 0.43469(11) 0.23163(11) 0.0624(9) Uani 1.000000 1 . . .
O4 O 0.32450(16) 0.35885(11) 0.27196(11) 0.0676(9) Uani 1.000000 1 . . .
O5 O 0.17862(16) 0.45634(10) 0.34325(10) 0.0627(9) Uani 1.000000 1 . . .
O6 O 0.21377(16) 0.51777(10) 0.29088(10) 0.0611(9) Uani 1.000000 1 . . .
O7 O 0.3562(2) 0.55187(15) 0.04880(17) 0.1046(15) Uani 1.000000 1 . . .
O8 O 0.2849(2) 0.60697(13) 0.05139(14) 0.0867(12) Uani 1.000000 1 . . .
O9 O 0.51941(18) 0.42904(11) 0.04965(12) 0.0750(10) Uani 1.000000 1 . . .
O10 O 0.48895(18) 0.35282(12) 0.05127(12) 0.0746(10) Uani 1.000000 1 . . .
O11 O 0.0715(2) 0.22238(13) 0.05055(15) 0.0908(12) Uani 1.000000 1 . . .
O12 O 0.1702(2) 0.20818(13) 0.05336(13) 0.0799(11) Uani 1.000000 1 . . .
O13 O 0.47541(17) 0.29009(12) 0.44831(12) 0.0734(10) Uani 1.000000 1 . . .
O14 O 0.4996(2) 0.36651(13) 0.44877(14) 0.0861(12) Uani 1.000000 1 . . .
O15 O 0.16191(19) 0.25874(13) 0.45093(15) 0.0854(12) Uani 1.000000 1 . . .
O16 O 0.0667(2) 0.28031(13) 0.45095(15) 0.0886(12) Uani 1.000000 1 . . .
O17 O 0.3805(2) 0.60615(13) 0.44957(17) 0.0980(14) Uani 1.000000 1 . . .
O18 O 0.30681(17) 0.66022(12) 0.44995(13) 0.0743(10) Uani 1.000000 1 . . .
O19 O 0.3997(2) 0.63504(14) 0.0 0.0591(12) Uani 1.000000 2 S T P
O20 O 0.4347(2) 0.49554(17) 0.0 0.0815(15) Uani 1.000000 2 S T P
H20a H 0.4032(2) 0.47946(17) 0.010262000000000005 0.122(2) Uiso 0.500000 1 GR . .
H20b H 0.4630(2) 0.48904(17) 0.02072800000000001 0.122(2) Uiso 0.500000 1 GR . .
O21 O 0.5330(3) 0.72895(17) 0.0 0.0868(16) Uani 1.000000 2 S T P
H21a H 0.5447(3) 0.75149(17) 0.024498 0.130(2) Uiso 0.500000 1 GR . .
H21b H 0.5629(3) 0.73463(17) -0.024486 0.130(2) Uiso 0.500000 1 GR . .
O22 O 0.2272(3) 0.6811(2) 0.0 0.106(2) Uani 1.000000 2 S T P
O23 O 0.5852(2) 0.30963(13) 0.5 0.0517(11) Uani 1.000000 2 S T P
O24 O 0.4599(3) 0.20830(18) 0.5 0.0853(16) Uani 1.000000 2 S T P
H24a H 0.4238(3) 0.20734(18) 0.5172470000000001 0.128(2) Uiso 0.500000 1 GR . .
H24b H 0.4590(3) 0.17983(18) 0.482589 0.128(2) Uiso 0.500000 1 GR . .
O25 O 0.7601(3) 0.2775(2) 0.5 0.0953(18) Uani 1.000000 2 S T P
H25a H 0.7810(3) 0.2581(2) 0.520477 0.143(3) Uiso 0.500000 1 GR . .
H25b H 0.7893(3) 0.2884(2) 0.4796220000000001 0.143(3) Uiso 0.500000 1 GR . .
O26 O 0.5361(3) 0.44423(18) 0.5 0.108(2) Uani 1.000000 2 S T P
P1 P 0.20948(6) 0.46181(4) 0.29313(4) 0.0533(4) Uani 1.000000 1 . . .
P2 P 0.29832(6) 0.40733(4) 0.25244(4) 0.0545(3) Uani 1.000000 1 . . .
P3 P 0.18502(6) 0.41004(4) 0.21232(4) 0.0565(4) Uani 1.000000 1 . . .
H26a H 0.5295(3) 0.46244(18) 0.5242150073626143 0.162(3) Uiso 0.500000 1 GR . .
H26b H 0.5295(3) 0.46244(18) 0.4757849926373858 0.162(3) Uiso 0.500000 1 GR . .
H22a H 0.2045(3) 0.6872(2) 0.0242150073626142 0.159(3) Uiso 0.500000 1 GR . .
H22b H 0.2045(3) 0.6872(2) -0.0242150073626142 0.159(3) Uiso 0.500000 1 GR . .

loop_
_atom_site_aniso_label
_atom_site_aniso_U_11
_atom_site_aniso_U_22
_atom_site_aniso_U_33
_atom_site_aniso_U_12
_atom_site_aniso_U_13
_atom_site_aniso_U_23
C1 0.104(4) 0.043(3) 0.051(3) 0.005(3) -0.003(3) 0.004(2)
C2 0.102(4) 0.048(3) 0.041(3) 0.004(3) 0.003(3) 0.009(2)
C3 0.112(5) 0.058(3) 0.083(4) 0.017(3) 0.029(3) 0.020(3)
C4 0.153(6) 0.048(3) 0.084(4) 0.013(4) 0.028(4) 0.023(3)
C5 0.097(4) 0.055(3) 0.032(3) -0.004(3) -0.004(2) 0.011(2)
C6 0.129(5) 0.057(4) 0.090(4) 0.010(3) 0.036(4) 0.017(3)
C7 0.137(6) 0.052(3) 0.104(5) 0.005(3) 0.035(4) 0.015(3)
C8 0.110(5) 0.039(3) 0.058(3) 0.003(3) 0.001(3) -0.005(2)
C9 0.098(4) 0.038(3) 0.058(3) -0.010(3) -0.010(3) -0.013(2)
C10 0.105(5) 0.127(6) 0.118(6) -0.007(4) -0.023(4) -0.079(5)
C11 0.095(4) 0.099(5) 0.124(6) -0.002(4) -0.010(4) -0.073(4)
C12 0.095(4) 0.048(3) 0.043(3) -0.019(3) 0.000(3) -0.011(2)
C13 0.114(5) 0.072(4) 0.103(5) -0.003(4) -0.022(4) -0.034(4)
C14 0.111(5) 0.057(3) 0.108(5) 0.003(3) -0.008(4) -0.043(3)
C15 0.084(4) 0.044(3) 0.054(3) -0.002(3) 0.003(3) 0.008(2)
C16 0.077(3) 0.042(3) 0.058(3) -0.008(2) 0.004(2) 0.012(2)
C17 0.107(5) 0.068(4) 0.102(5) 0.018(3) 0.013(4) 0.040(3)
C18 0.098(4) 0.067(4) 0.092(4) -0.003(3) 0.016(3) 0.036(3)
C19 0.094(4) 0.034(2) 0.048(3) -0.001(2) 0.007(3) 0.002(2)
C20 0.096(5) 0.079(4) 0.122(5) 0.009(3) 0.000(4) 0.057(4)
C21 0.097(5) 0.080(4) 0.133(6) -0.005(4) 0.018(4) 0.060(4)
C22 0.088(4) 0.058(3) 0.043(3) 0.009(3) -0.004(2) -0.004(2)
C23 0.094(4) 0.051(3) 0.046(3) -0.000(3) 0.005(3) -0.003(2)
C24 0.151(6) 0.053(3) 0.073(4) 0.007(3) 0.038(4) -0.000(3)
C25 0.159(6) 0.048(3) 0.087(4) 0.005(4) 0.048(4) 0.012(3)
C26 0.091(3) 0.036(2) 0.043(3) -0.002(2) 0.003(2) -0.004(2)
C27 0.152(6) 0.057(3) 0.063(4) -0.023(3) 0.037(4) -0.020(3)
C28 0.148(6) 0.046(3) 0.077(4) -0.013(3) 0.040(4) -0.004(3)
C29 0.098(4) 0.040(3) 0.060(3) -0.013(3) -0.003(3) -0.002(2)
C30 0.082(4) 0.045(3) 0.062(3) -0.008(2) -0.006(3) -0.011(2)
C31 0.122(5) 0.072(4) 0.091(5) 0.012(4) -0.018(4) -0.046(3)
C32 0.126(6) 0.074(4) 0.129(6) 0.035(4) -0.050(5) -0.044(4)
C33 0.095(4) 0.035(2) 0.048(3) -0.013(2) -0.001(3) 0.000(2)
C34 0.108(5) 0.090(5) 0.120(6) -0.011(4) 0.021(4) -0.050(4)
C35 0.090(4) 0.091(4) 0.123(5) -0.007(4) -0.000(4) -0.061(4)
C36 0.079(3) 0.054(3) 0.057(3) 0.010(3) -0.005(3) 0.002(3)
C37 0.087(4) 0.059(3) 0.056(3) -0.007(3) -0.013(3) 0.007(2)
C38 0.133(5) 0.064(4) 0.106(5) -0.022(4) -0.057(4) 0.028(3)
C39 0.148(6) 0.060(3) 0.107(5) -0.036(4) -0.056(5) 0.029(3)
C40 0.092(4) 0.054(3) 0.044(3) 0.001(3) -0.013(2) 0.003(2)
C41 0.148(6) 0.059(3) 0.092(5) -0.021(4) -0.053(4) 0.019(3)
C42 0.148(6) 0.061(4) 0.115(5) -0.020(4) -0.053(5) 0.036(4)
Fe1 0.1034(8) 0.0332(5) 0.0466(6) 0.0019(5) -0.000000 0.000000
Fe2 0.0983(8) 0.0326(5) 0.0442(6) 0.0003(5) -0.000000 0.000000
Fe3 0.1034(8) 0.0318(5) 0.0387(5) 0.0053(5) -0.000000 0.000000
Fe4 0.0817(7) 0.0284(5) 0.0523(6) 0.0038(4) -0.000000 0.000000
Fe5 0.0815(7) 0.0318(5) 0.0451(6) 0.0063(4) -0.000000 0.000000
Fe6 0.0842(7) 0.0297(5) 0.0456(6) 0.0036(4) -0.000000 0.000000
N1 0.091(3) 0.041(2) 0.052(2) -0.0065(19) -0.010(2) -0.0051(18)
N2 0.097(3) 0.049(2) 0.031(2) -0.008(2) -0.0012(18) -0.0046(16)
N3 0.092(3) 0.046(2) 0.038(2) -0.002(2) -0.0097(19) -0.0067(16)
O1 0.104(3) 0.065(2) 0.0414(19) -0.0191(19) -0.0166(17) 0.0110(16)
O2 0.100(3) 0.0468(18) 0.0493(19) -0.0239(17) 0.0018(17) -0.0086(14)
O3 0.091(2) 0.0520(18) 0.0436(18) -0.0130(16) 0.0067(16) -0.0045(14)
O4 0.100(3) 0.0498(18) 0.054(2) -0.0021(17) -0.0205(18) -0.0002(15)
O5 0.109(3) 0.0394(17) 0.0395(18) -0.0135(16) 0.0138(16) 0.0020(13)
O6 0.112(3) 0.0380(16) 0.0334(17) -0.0200(16) -0.0056(16) 0.0019(12)
O7 0.123(4) 0.069(3) 0.122(4) 0.021(3) 0.046(3) 0.044(2)
O8 0.127(3) 0.056(2) 0.077(3) 0.011(2) 0.019(2) 0.0130(19)
O9 0.120(3) 0.047(2) 0.059(2) 0.005(2) 0.024(2) 0.0051(16)
O10 0.116(3) 0.053(2) 0.054(2) -0.0046(19) 0.0186(19) -0.0137(16)
O11 0.120(3) 0.060(2) 0.093(3) 0.005(2) -0.013(3) -0.038(2)
O12 0.116(3) 0.058(2) 0.065(2) -0.002(2) 0.002(2) -0.0162(18)
O13 0.100(3) 0.058(2) 0.062(2) -0.0012(18) -0.0224(19) 0.0183(17)
O14 0.122(3) 0.057(2) 0.079(3) 0.013(2) -0.036(2) 0.0089(19)
O15 0.098(3) 0.061(2) 0.097(3) 0.004(2) 0.015(2) 0.036(2)
O16 0.105(3) 0.062(2) 0.099(3) 0.000(2) 0.013(2) 0.042(2)
O17 0.108(3) 0.058(2) 0.128(4) 0.015(2) -0.044(3) -0.041(2)
O18 0.098(3) 0.055(2) 0.070(2) 0.0043(19) -0.0127(19) -0.0187(18)
O19 0.101(3) 0.039(2) 0.037(2) 0.009(2) -0.000000 0.000000
O20 0.089(4) 0.047(3) 0.109(4) 0.006(3) -0.000000 0.000000
O21 0.125(5) 0.051(3) 0.085(4) -0.016(3) -0.000000 0.000000
O22 0.130(5) 0.075(4) 0.115(5) 0.017(4) -0.000000 0.000000
O23 0.088(3) 0.028(2) 0.039(2) 0.006(2) -0.000000 0.000000
O24 0.104(4) 0.053(3) 0.099(4) -0.010(3) -0.000000 0.000000
O25 0.106(4) 0.075(4) 0.105(5) 0.017(3) -0.000000 0.000000
O26 0.125(5) 0.038(3) 0.162(6) 0.016(3) -0.000000 0.000000
P1 0.0941(9) 0.0330(6) 0.0329(6) -0.0104(6) 0.0009(6) -0.0004(5)
P2 0.0873(9) 0.0419(7) 0.0341(7) -0.0064(6) -0.0023(6) 0.0004(5)
P3 0.0935(10) 0.0405(7) 0.0356(7) -0.0138(6) -0.0061(6) -0.0005(5)

loop_
_atom_type_symbol
_atom_type_scat_dispersion_real
_atom_type_scat_dispersion_imag
_atom_type_scat_Cromer_Mann_a1
_atom_type_scat_Cromer_Mann_a2
_atom_type_scat_Cromer_Mann_a3
_atom_type_scat_Cromer_Mann_a4
_atom_type_scat_Cromer_Mann_b1
_atom_type_scat_Cromer_Mann_b2
_atom_type_scat_Cromer_Mann_b3
_atom_type_scat_Cromer_Mann_b4
_atom_type_scat_Cromer_Mann_c
_atom_type_scat_source
_atom_type_scat_dispersion_source
C 0.00347 0.00161 2.31000 1.02000 1.58860 0.86500 20.84390 10.20750 0.56870 51.65120 0.21559999883174896 'International Tables Volume C Table 6.1.1.4 (pp. 500-502)' 'Henke, Gullikson and Davis, At. Data and Nucl. Data Tables, 1993, 54, 2'
Fe 0.35822 0.84933 11.76950 7.35730 3.52220 2.30450 4.76110 0.30720 15.35350 76.88050 1.0369000434875488 'International Tables Volume C Table 6.1.1.4 (pp. 500-502)' 'Henke, Gullikson and Davis, At. Data and Nucl. Data Tables, 1993, 54, 2'
H 0.00000 0.00000 0.49300 0.32291 0.14019 0.04081 10.51090 26.12570 3.14236 57.79970 0.0030380000825971365 'International Tables Volume C Table 6.1.1.4 (pp. 500-502)' 'Henke, Gullikson and Davis, At. Data and Nucl. Data Tables, 1993, 54, 2'
N 0.00653 0.00323 12.21260 3.13220 2.01250 1.16630 0.00570 9.89330 28.99750 0.58260 -11.529000282287598 'International Tables Volume C Table 6.1.1.4 (pp. 500-502)' 'Henke, Gullikson and Davis, At. Data and Nucl. Data Tables, 1993, 54, 2'
O 0.01158 0.00611 3.04850 2.28680 1.54630 0.86700 13.27710 5.70110 0.32390 32.90890 0.2508000135421753 'International Tables Volume C Table 6.1.1.4 (pp. 500-502)' 'Henke, Gullikson and Davis, At. Data and Nucl. Data Tables, 1993, 54, 2'
P 0.10434 0.09671 6.43450 4.17910 1.78000 1.49080 1.90670 27.15700 0.52600 68.16450 1.11489999294281 'International Tables Volume C Table 6.1.1.4 (pp. 500-502)' 'Henke, Gullikson and Davis, At. Data and Nucl. Data Tables, 1993, 54, 2'

loop_
_geom_angle_atom_site_label_1
_geom_angle_atom_site_label_2
_geom_angle_atom_site_label_3
_geom_angle
_geom_angle_site_symmetry_1
_geom_angle_site_symmetry_3
_geom_angle_publ_flag
O7 C1 C2 115.3(4) . . ?
O8 C1 C2 118.8(5) . . ?
O8 C1 O7 125.9(5) . . ?
C3 C2 C1 117.9(5) . . ?
C7 C2 C1 123.6(5) . . ?
C7 C2 C3 118.5(5) . . ?
H3 C3 C2 120.0(3) . . ?
C4 C3 C2 119.9(5) . . ?
C4 C3 H3 120.0(3) . . ?
H4 C4 C3 119.8(3) . . ?
C5 C4 C3 120.3(5) . . ?
C5 C4 H4 119.8(3) . . ?
C6 C5 C4 120.8(5) . . ?
O1 C5 C4 119.3(5) . . ?
O1 C5 C6 119.8(5) . . ?
H6 C6 C5 120.5(3) . . ?
C7 C6 C5 119.0(6) . . ?
C7 C6 H6 120.5(4) . . ?
C6 C7 C2 121.4(5) . . ?
H7 C7 C2 119.3(3) . . ?
H7 C7 C6 119.3(4) . . ?
O11 C8 C9 115.2(5) . . ?
O12 C8 C9 119.1(6) . . ?
O12 C8 O11 125.7(5) . . ?
C10 C9 C8 121.5(5) . . ?
C14 C9 C8 120.2(6) . . ?
C14 C9 C10 118.3(5) . . ?
H10 C10 C9 118.9(3) . . ?
C11 C10 C9 122.2(6) . . ?
C11 C10 H10 118.9(4) . . ?
H11 C11 C10 120.6(4) . . ?
C12 C11 C10 118.8(6) . . ?
C12 C11 H11 120.6(3) . . ?
C13 C12 C11 120.3(5) . . ?
O2 C12 C11 118.0(5) . . ?
O2 C12 C13 121.6(5) . . ?
H13 C13 C12 120.6(3) . . ?
C14 C13 C12 118.8(6) . . ?
C14 C13 H13 120.6(4) . . ?
C13 C14 C9 121.4(6) . . ?
H14 C14 C9 119.3(3) . . ?
H14 C14 C13 119.3(4) . . ?
O15 C15 C16 119.4(5) . . ?
O16 C15 C16 117.3(5) . . ?
O16 C15 O15 123.2(4) . . ?
C17 C16 C15 119.9(5) . . ?
C21 C16 C15 121.3(5) . . ?
C21 C16 C17 118.7(5) . . ?
H17 C17 C16 119.4(3) . . ?
C18 C17 C16 121.3(5) . . ?
C18 C17 H17 119.4(4) . . ?
H18 C18 C17 120.7(4) . . ?
C19 C18 C17 118.5(6) . . ?
C19 C18 H18 120.7(3) . . ?
C20 C19 C18 121.9(5) . . ?
O5 C19 C18 121.3(5) . . ?
O5 C19 C20 116.7(5) . . ?
H20 C20 C19 120.4(3) . . ?
C21 C20 C19 119.2(6) . . ?
C21 C20 H20 120.4(4) . . ?
C20 C21 C16 120.3(6) . . ?
H21 C21 C16 119.8(3) . . ?
H21 C21 C20 119.8(4) . . ?
O9 C22 C23 118.6(4) . . ?
O10 C22 C23 116.0(5) . . ?
O10 C22 O9 125.4(5) . . ?
C24 C23 C22 121.3(5) . . ?
C28 C23 C22 120.4(5) . . ?
C28 C23 C24 118.3(5) . . ?
H24 C24 C23 119.8(3) . . ?
C25 C24 C23 120.3(5) . . ?
C25 C24 H24 119.8(3) . . ?
H25 C25 C24 120.2(3) . . ?
C26 C25 C24 119.6(5) . . ?
C26 C25 H25 120.2(3) . . ?
C27 C26 C25 120.7(5) . . ?
O3 C26 C25 122.4(4) . . ?
O3 C26 C27 116.9(4) . . ?
H27 C27 C26 120.1(3) . . ?
C28 C27 C26 119.7(5) . . ?
C28 C27 H27 120.1(3) . . ?
C27 C28 C23 121.3(5) . . ?
H28 C28 C23 119.4(3) . . ?
H28 C28 C27 119.4(3) . . ?
O17 C29 C30 117.3(5) . . ?
O18 C29 C30 118.0(5) . . ?
O18 C29 O17 124.7(5) . . ?
C31 C30 C29 121.6(5) . . ?
C35 C30 C29 121.3(5) . . ?
C35 C30 C31 117.2(5) . . ?
H31 C31 C30 118.5(3) . . ?
C32 C31 C30 122.9(6) . . ?
C32 C31 H31 118.5(4) . . ?
H32 C32 C31 121.8(4) . . ?
C33 C32 C31 116.5(6) . . ?
C33 C32 H32 121.8(4) . . ?
C34 C33 C32 122.9(5) . . ?
O6 C33 C32 116.7(5) . . ?
O6 C33 C34 120.2(5) . . ?
H34 C34 C33 121.2(3) . . ?
C35 C34 C33 117.7(6) . . ?
C35 C34 H34 121.2(4) . . ?
C34 C35 C30 122.5(6) . . ?
H35 C35 C30 118.8(4) . . ?
H35 C35 C34 118.8(4) . . ?
O13 C36 C37 118.2(5) . . ?
O14 C36 C37 116.7(4) . . ?
O14 C36 O13 125.1(5) . . ?
C38 C37 C36 120.9(5) . . ?
C42 C37 C36 121.7(5) . . ?
C42 C37 C38 117.3(5) . . ?
H38 C38 C37 119.6(3) . . ?
C39 C38 C37 120.9(5) . . ?
C39 C38 H38 119.6(3) . . ?
H39 C39 C38 120.3(3) . . ?
C40 C39 C38 119.4(5) . . ?
C40 C39 H39 120.3(3) . . ?
C41 C40 C39 121.6(5) . . ?
O4 C40 C39 124.0(4) . . ?
O4 C40 C41 114.4(4) . . ?
H41 C41 C40 120.9(3) . . ?
C42 C41 C40 118.3(6) . . ?
C42 C41 H41 120.9(4) . . ?
C41 C42 C37 122.3(5) . . ?
H42 C42 C37 118.8(3) . . ?
H42 C42 C41 118.8(4) . . ?
O8 Fe1 O8 86.5(2) . 8 y
O12 Fe1 O8 90.46(15) 3 8 y
O12 Fe1 O8 90.46(15) 6_665 . y
O12 Fe1 O8 171.98(18) 3 . y
O12 Fe1 O8 171.98(18) 6_665 8 y
O12 Fe1 O12 91.6(2) 6_665 3 y
O19 Fe1 O8 94.67(15) . . y
O19 Fe1 O8 94.67(15) . 8 y
O19 Fe1 O12 92.95(15) . 6_665 y
O19 Fe1 O12 92.95(15) . 3 y
O22 Fe1 O8 86.08(17) . 8 y
O22 Fe1 O8 86.08(17) . . y
O22 Fe1 O12 86.33(17) . 3 y
O22 Fe1 O12 86.33(17) . 6_665 y
O22 Fe1 O19 179.0(2) . . y
O7 Fe2 O7 89.0(3) . 8 y
O9 Fe2 O7 165.22(16) 5_665 . y
O9 Fe2 O7 89.48(19) 4_665 . y
O9 Fe2 O7 89.48(19) 5_665 8 y
O9 Fe2 O7 165.22(16) 4_665 8 y
O9 Fe2 O9 88.2(2) 4_665 5_665 y
O19 Fe2 O7 97.69(17) . . y
O19 Fe2 O7 97.69(17) . 8 y
O19 Fe2 O9 97.09(15) . 5_665 y
O19 Fe2 O9 97.09(15) . 4_665 y
O20 Fe2 O7 83.01(16) . 8 y
O20 Fe2 O7 83.01(16) . . y
O20 Fe2 O9 82.21(14) . 5_665 y
O20 Fe2 O9 82.21(14) . 4_665 y
O20 Fe2 O19 179.0(2) . . y
O10 Fe3 O10 90.9(2) 5_665 4_665 y
O11 Fe3 O10 87.52(17) 3 5_665 y
O11 Fe3 O10 87.52(17) 6_665 4_665 y
O11 Fe3 O10 168.34(17) 3 4_665 y
O11 Fe3 O10 168.34(17) 6_665 5_665 y
O11 Fe3 O11 91.7(3) 6_665 3 y
O19 Fe3 O10 94.62(14) . 5_665 y
O19 Fe3 O10 94.62(14) . 4_665 y
O19 Fe3 O11 97.02(16) . 3 y
O19 Fe3 O11 97.02(16) . 6_665 y
O21 Fe3 O10 84.15(15) . 4_665 y
O21 Fe3 O10 84.15(15) . 5_665 y
O21 Fe3 O11 84.20(17) . 3 y
O21 Fe3 O11 84.20(17) . 6_665 y
O21 Fe3 O19 178.2(2) . . y
O14 Fe4 O14 92.4(3) 8_556 . y
O17 Fe4 O14 87.3(2) 5_666 8_556 y
O17 Fe4 O14 87.3(2) 4_665 . y
O17 Fe4 O14 170.22(16) 5_666 . y
O17 Fe4 O14 170.22(16) 4_665 8_556 y
O17 Fe4 O17 91.4(3) 4_665 5_666 y
O23 Fe4 O14 94.84(14) . 8_556 y
O23 Fe4 O14 94.84(14) . . y
O23 Fe4 O17 94.92(15) . 5_666 y
O23 Fe4 O17 94.92(15) . 4_665 y
O26 Fe4 O14 85.11(17) . . y
O26 Fe4 O14 85.11(17) . 8_556 y
O26 Fe4 O17 85.13(17) . 5_666 y
O26 Fe4 O17 85.13(17) . 4_665 y
O26 Fe4 O23 179.9(2) . . y
O13 Fe5 O13 93.0(2) 8_556 . y
O16 Fe5 O13 89.01(17) 2_556 8_556 y
O16 Fe5 O13 89.01(17) 7_665 . y
O16 Fe5 O13 169.68(16) 2_556 . y
O16 Fe5 O13 169.68(16) 7_665 8_556 y
O16 Fe5 O16 87.3(3) 7_665 2_556 y
O23 Fe5 O13 94.58(13) . 8_556 y
O23 Fe5 O13 94.58(13) . . y
O23 Fe5 O16 95.36(15) . 2_556 y
O23 Fe5 O16 95.36(15) . 7_665 y
O24 Fe5 O13 84.55(15) . . y
O24 Fe5 O13 84.55(15) . 8_556 y
O24 Fe5 O16 85.56(16) . 2_556 y
O24 Fe5 O16 85.56(16) . 7_665 y
O24 Fe5 O23 178.7(2) . . y
O15 Fe6 O15 87.3(2) 7_665 2_556 y
O18 Fe6 O15 90.33(16) 4_665 7_665 y
O18 Fe6 O15 169.87(17) 4_665 2_556 y
O18 Fe6 O15 90.33(16) 5_666 2_556 y
O18 Fe6 O15 169.87(17) 5_666 7_665 y
O18 Fe6 O18 90.3(2) 4_665 5_666 y
O23 Fe6 O15 94.90(15) . 2_556 y
O23 Fe6 O15 94.90(15) . 7_665 y
O23 Fe6 O18 95.11(14) . 4_665 y
O23 Fe6 O18 95.11(14) . 5_666 y
O25 Fe6 O15 86.36(17) . 7_665 y
O25 Fe6 O15 86.36(17) . 2_556 y
O25 Fe6 O18 83.66(16) . 5_666 y
O25 Fe6 O18 83.66(16) . 4_665 y
O25 Fe6 O23 178.2(2) . . y
P3 N1 P1 122.2(3) . . ?
P2 N2 P1 121.0(2) . . ?
P3 N3 P2 121.4(2) . . ?
P3 O1 C5 122.8(3) . . ?
P3 O2 C12 122.7(3) . . ?
P2 O3 C26 126.7(3) . . ?
P2 O4 C40 124.5(3) . . ?
P1 O5 C19 122.9(3) . . ?
P1 O6 C33 121.1(3) . . ?
Fe2 O7 C1 134.8(4) 8 . ?
Fe1 O8 C1 129.1(4) 8 . ?
Fe2 O9 C22 131.0(3) 5_665 . ?
Fe3 O10 C22 132.2(3) 4_665 . ?
Fe3 O11 C8 133.4(4) 3_545 . ?
Fe1 O12 C8 132.6(4) 3_545 . ?
Fe5 O13 C36 133.0(3) . . ?
Fe4 O14 C36 133.2(3) . . ?
Fe6 O15 C15 134.8(4) 2_456 . ?
Fe5 O16 C15 133.8(3) 2_456 . ?
Fe4 O17 C29 134.1(3) 5_666 . ?
Fe6 O18 C29 132.7(4) 5_666 . ?
Fe2 O19 Fe1 118.8(2) . . ?
Fe3 O19 Fe1 119.3(2) . . ?
Fe3 O19 Fe2 121.9(3) . . ?
H20a O20 Fe2 109.96(14) . . ?
H20a O20 Fe2 109.96(14) 8 . ?
H20a O20 H20a 38.6 8 . ?
H20b O20 Fe2 110.33(11) . . ?
H20b O20 Fe2 110.33(11) 8 . ?
H20b O20 H20a 132.9 8 . ?
H20b O20 H20a 103.9 . . ?
H20b O20 H20a 132.9 . 8 ?
H20b O20 H20a 103.9 8 8 ?
H20b O20 H20b 83.84(4) 8 . ?
H20a H20a O20 70.69(11) 8 . ?
H21a O21 Fe3 128.72(6) . . ?
H21a O21 Fe3 128.72(6) 8 . ?
H21a O21 H21a 90.96(6) 8 . ?
H21b O21 Fe3 128.53(7) 8 . ?
H21b O21 Fe3 128.53(7) . . ?
H21b O21 H21a 102.8 . . ?
H21b O21 H21a 37.3 8 . ?
H21b O21 H21a 102.8 8 8 ?
H21b O21 H21a 37.3 . 8 ?
H21b O21 H21b 90.93(5) . 8 ?
H21b H21a O21 71.3 8 . ?
H21a H21b O21 71.4 8 8 ?
H22a O22 Fe1 127.7494(7) 8 . ?
H22a O22 Fe1 127.7494(7) . . ?
H22a O22 H22a 104.50(7) . 8 ?
H22b O22 Fe1 127.7494(7) . . ?
H22b O22 Fe1 127.7494(7) 8 . ?
H22b O22 H22a 0.0 8 . ?
H22b O22 H22a 0.0 . 8 ?
H22b O22 H22a 104.5 8 8 ?
H22b O22 H22a 104.5 . . ?
H22b O22 H22b 104.50(7) 8 . ?
Fe5 O23 Fe4 120.2(2) . . ?
Fe6 O23 Fe4 120.0(2) . . ?
Fe6 O23 Fe5 119.74(19) . . ?
H24a O24 Fe5 128.58(12) 8_556 . ?
H24a O24 Fe5 128.58(12) . . ?
H24a O24 H24a 62.778(12) . 8_556 ?
H24b O24 Fe5 128.06(12) . . ?
H24b O24 Fe5 128.06(12) 8_556 . ?
H24b O24 H24a 103.4 8_556 8_556 ?
H24b O24 H24a 71.5 8_556 . ?
H24b O24 H24a 103.4 . . ?
H24b O24 H24a 71.5 . 8_556 ?
H24b O24 H24b 63.448(11) 8_556 . ?
H24a H24a O24 58.6 8_556 8_556 ?
H24b H24a O24 54.2 8_556 8_556 ?
H24a H24b O24 54.2 8_556 . ?
H24b H24b O24 58.3 8_556 . ?
H24b H24b H24a 89.76(9) 8_556 8_556 ?
H25a O25 Fe6 128.21(10) . . ?
H25a O25 Fe6 128.21(10) 8_556 . ?
H25a O25 H25a 78.22(8) 8_556 . ?
H25b O25 Fe6 128.11(10) . . ?
H25b O25 Fe6 128.11(10) 8_556 . ?
H25b O25 H25a 103.7 8_556 8_556 ?
H25b O25 H25a 103.7 . . ?
H25b O25 H25a 56.2 8_556 . ?
H25b O25 H25a 56.2 . 8_556 ?
H25b O25 H25b 77.8 . 8_556 ?
H25b H25a O25 61.9 8_556 . ?
H25a H25b O25 61.9 8_556 8_556 ?
H26a O26 Fe4 127.75000(13) . . ?
H26a O26 Fe4 127.75000(13) 8_556 . ?
H26a O26 H26a 104.50(7) 8_556 . ?
H26b O26 Fe4 127.75000(13) 8_556 . ?
H26b O26 Fe4 127.75000(13) . . ?
H26b O26 H26a 0.0 . 8_556 ?
H26b O26 H26a 0.0 8_556 . ?
H26b O26 H26a 104.5 8_556 8_556 ?
H26b O26 H26a 104.5 . . ?
H26b O26 H26b 104.50(7) . 8_556 ?
N2 P1 N1 117.5(2) . . ?
O5 P1 N1 110.2(2) . . ?
O5 P1 N2 109.77(19) . . ?
O6 P1 N1 108.01(19) . . ?
O6 P1 N2 110.6(2) . . ?
O6 P1 O5 99.14(16) . . ?
N3 P2 N2 119.2(2) . . ?
O3 P2 N2 105.67(19) . . ?
O3 P2 N3 110.75(19) . . ?
O4 P2 N2 109.81(19) . . ?
O4 P2 N3 105.42(19) . . ?
O4 P2 O3 105.2(2) . . ?
N3 P3 N1 117.8(2) . . ?
O1 P3 N1 110.5(2) . . ?
O1 P3 N3 109.7(2) . . ?
O2 P3 N1 106.7(2) . . ?
O2 P3 N3 111.3(2) . . ?
O2 P3 O1 99.10(18) . . ?

loop_
_geom_bond_atom_site_label_1
_geom_bond_atom_site_label_2
_geom_bond_distance
_geom_bond_site_symmetry_2
_geom_bond_publ_flag
C1 C2 1.522(7) . ?
C1 O7 1.233(7) . ?
C1 O8 1.254(6) . ?
C2 C3 1.367(7) . ?
C2 C7 1.373(8) . ?
C3 H3 0.9500 . ?
C3 C4 1.409(8) . ?
C4 H4 0.9500 . ?
C4 C5 1.325(8) . ?
C5 C6 1.378(7) . ?
C5 O1 1.403(6) . ?
C6 H6 0.9500 . ?
C6 C7 1.376(8) . ?
C7 H7 0.9500 . ?
C8 C9 1.501(7) . ?
C8 O11 1.274(7) . ?
C8 O12 1.234(7) . ?
C9 C10 1.349(9) . ?
C9 C14 1.344(8) . ?
C10 H10 0.9500 . ?
C10 C11 1.408(8) . ?
C11 H11 0.9500 . ?
C11 C12 1.331(8) . ?
C12 C13 1.389(8) . ?
C12 O2 1.419(5) . ?
C13 H13 0.9500 . ?
C13 C14 1.401(8) . ?
C14 H14 0.9500 . ?
C15 C16 1.487(7) . ?
C15 O15 1.234(6) . ?
C15 O16 1.270(6) . ?
C16 C17 1.362(8) . ?
C16 C21 1.370(8) . ?
C17 H17 0.9500 . ?
C17 C18 1.412(7) . ?
C18 H18 0.9500 . ?
C18 C19 1.343(7) . ?
C19 C20 1.357(8) . ?
C19 O5 1.410(5) . ?
C20 H20 0.9500 . ?
C20 C21 1.407(8) . ?
C21 H21 0.9500 . ?
C22 C23 1.502(7) . ?
C22 O9 1.256(6) . ?
C22 O10 1.272(6) . ?
C23 C24 1.350(7) . ?
C23 C28 1.350(7) . ?
C24 H24 0.9500 . ?
C24 C25 1.409(8) . ?
C25 H25 0.9500 . ?
C25 C26 1.339(7) . ?
C26 C27 1.327(7) . ?
C26 O3 1.423(5) . ?
C27 H27 0.9500 . ?
C27 C28 1.393(7) . ?
C28 H28 0.9500 . ?
C29 C30 1.494(7) . ?
C29 O17 1.255(6) . ?
C29 O18 1.268(6) . ?
C30 C31 1.359(8) . ?
C30 C35 1.348(8) . ?
C31 H31 0.9500 . ?
C31 C32 1.410(8) . ?
C32 H32 0.9500 . ?
C32 C33 1.377(8) . ?
C33 C34 1.328(8) . ?
C33 O6 1.421(5) . ?
C34 H34 0.9500 . ?
C34 C35 1.423(9) . ?
C35 H35 0.9500 . ?
C36 C37 1.485(7) . ?
C36 O13 1.236(6) . ?
C36 O14 1.259(6) . ?
C37 C38 1.389(7) . ?
C37 C42 1.394(8) . ?
C38 H38 0.9500 . ?
C38 C39 1.380(8) . ?
C39 H39 0.9500 . ?
C39 C40 1.370(7) . ?
C40 C41 1.371(7) . ?
C40 O4 1.425(6) . ?
C41 H41 0.9500 . ?
C41 C42 1.373(8) . ?
C42 H42 0.9500 . ?
Fe1 O8 2.132(4) . y
Fe1 O8 2.132(4) 8 y
Fe1 O12 2.114(4) 3 y
Fe1 O12 2.114(4) 6_665 y
Fe1 O19 2.007(5) . y
Fe1 O22 2.042(7) . y
Fe2 O7 1.978(4) . y
Fe2 O7 1.978(4) 8 y
Fe2 O9 2.026(4) 5_665 y
Fe2 O9 2.026(4) 4_665 y
Fe2 O19 1.852(4) . y
Fe2 O20 2.144(5) . y
Fe3 O10 2.044(3) 4_665 y
Fe3 O10 2.044(3) 5_665 y
Fe3 O11 2.002(4) 6_665 y
Fe3 O11 2.002(4) 3 y
Fe3 O19 1.888(5) . y
Fe3 O21 2.080(5) . y
Fe4 O14 2.017(4) 8_556 y
Fe4 O14 2.017(4) . y
Fe4 O17 2.001(4) 4_665 y
Fe4 O17 2.001(4) 5_666 y
Fe4 O23 1.892(4) . y
Fe4 O26 2.045(5) . y
Fe5 O13 2.025(3) . y
Fe5 O13 2.025(3) 8_556 y
Fe5 O16 2.019(4) 7_665 y
Fe5 O16 2.019(4) 2_556 y
Fe5 O23 1.922(4) . y
Fe5 O24 2.061(5) . y
Fe6 O15 2.020(4) 2_556 y
Fe6 O15 2.020(4) 7_665 y
Fe6 O18 2.005(3) 5_666 y
Fe6 O18 2.005(3) 4_665 y
Fe6 O23 1.947(4) . y
Fe6 O25 2.046(6) . y
N1 P1 1.591(4) . ?
N1 P3 1.574(4) . ?
N2 P1 1.600(4) . ?
N2 P2 1.563(4) . ?
N3 P2 1.582(4) . ?
N3 P3 1.590(4) . ?
O1 P3 1.586(3) . ?
O2 P3 1.585(3) . ?
O3 P2 1.574(3) . ?
O4 P2 1.582(3) . ?
O5 P1 1.588(3) . ?
O6 P1 1.576(3) . ?
O20 H20a 0.8818 . ?
O20 H20a 0.8818 8 ?
O20 H20b 0.8814 8 ?
O20 H20b 0.8814 . ?
H20a H20a 0.58305(12) 8 ?
O21 H21a 0.9761 . ?
O21 H21a 0.9761 8 ?
O21 H21b 0.9758 . ?
O21 H21b 0.9758 8 ?
H21a H21b 0.6238 8 ?
O22 H22a 0.8700 8 ?
O22 H22a 0.8700 . ?
O22 H22b 0.8700 . ?
O22 H22b 0.8700 8 ?
O24 H24a 0.9407 . ?
O24 H24a 0.9407 8_556 ?
O24 H24b 0.9406 8_556 ?
O24 H24b 0.9406 . ?
H24a H24a 0.9799(2) 8_556 ?
H24a H24b 1.0996 8_556 ?
H24b H24b 0.9892(2) 8_556 ?
O25 H25a 0.9222 . ?
O25 H25a 0.9222 8_556 ?
O25 H25b 0.9219 8_556 ?
O25 H25b 0.9219 . ?
H25a H25b 0.8691 8_556 ?
O26 H26a 0.8700 8_556 ?
O26 H26a 0.8700 . ?
O26 H26b 0.8700 8_556 ?
O26 H26b 0.8700 . ?

loop_
_geom_torsion_atom_site_label_1
_geom_torsion_atom_site_label_2
_geom_torsion_atom_site_label_3
_geom_torsion_atom_site_label_4
_geom_torsion
_geom_torsion_site_symmetry_1
_geom_torsion_site_symmetry_2
_geom_torsion_site_symmetry_3
_geom_torsion_site_symmetry_4
_geom_torsion_publ_flag
C1 C2 C3 C4 -178.5(6) . . . . ?
C1 C2 C7 C6 176.8(6) . . . . ?
C2 C3 C4 C5 -0.1(7) . . . . ?
C2 C7 C6 C5 3.4(8) . . . . ?
C3 C4 C5 C6 0.5(9) . . . . ?
C3 C4 C5 O1 176.6(6) . . . . ?
C4 C5 C6 C7 -2.2(7) . . . . ?
C4 C5 O1 P3 80.6(5) . . . . ?
C5 O1 P3 N1 81.4(4) . . . . ?
C5 O1 P3 N3 -50.2(4) . . . . ?
C5 O1 P3 O2 -166.9(4) . . . . ?
C8 C9 C10 C11 179.2(7) . . . . ?
C8 C9 C14 C13 177.9(6) . . . . ?
C9 C10 C11 C12 3.6(9) . . . . ?
C9 C14 C13 C12 2.3(8) . . . . ?
C10 C11 C12 C13 -3.0(10) . . . . ?
C10 C11 C12 O2 179.0(6) . . . . ?
C11 C12 C13 C14 0.2(7) . . . . ?
C11 C12 O2 P3 -127.1(5) . . . . ?
C12 O2 P3 N1 168.3(4) . . . . ?
C12 O2 P3 N3 -61.9(4) . . . . ?
C12 O2 P3 O1 53.5(4) . . . . ?
C15 C16 C17 C18 -174.8(6) . . . . ?
C15 C16 C21 C20 177.2(6) . . . . ?
C16 C17 C18 C19 -3.4(8) . . . . ?
C16 C21 C20 C19 -1.5(8) . . . . ?
C17 C18 C19 C20 0.5(8) . . . . ?
C17 C18 C19 O5 176.0(5) . . . . ?
C18 C19 C20 C21 1.9(7) . . . . ?
C18 C19 O5 P1 70.8(5) . . . . ?
C19 O5 P1 N1 69.2(4) . . . . ?
C19 O5 P1 N2 -61.8(4) . . . . ?
C19 O5 P1 O6 -177.7(4) . . . . ?
C22 C23 C24 C25 177.0(6) . . . . ?
C22 C23 C28 C27 -179.4(6) . . . . ?
C23 C24 C25 C26 2.7(8) . . . . ?
C23 C28 C27 C26 2.3(8) . . . . ?
C24 C25 C26 C27 -1.1(9) . . . . ?
C24 C25 C26 O3 179.9(6) . . . . ?
C25 C26 C27 C28 -1.3(7) . . . . ?
C25 C26 O3 P2 -33.6(7) . . . . ?
C26 O3 P2 N2 -173.0(4) . . . . ?
C26 O3 P2 N3 -42.6(4) . . . . ?
C26 O3 P2 O4 70.8(4) . . . . ?
C29 C30 C31 C32 -176.3(6) . . . . ?
C29 C30 C35 C34 178.4(6) . . . . ?
C30 C31 C32 C33 -2.0(8) . . . . ?
C30 C35 C34 C33 -2.2(8) . . . . ?
C31 C32 C33 C34 -3.2(9) . . . . ?
C31 C32 C33 O6 -178.9(5) . . . . ?
C32 C33 C34 C35 5.2(7) . . . . ?
C32 C33 O6 P1 -117.9(5) . . . . ?
C33 O6 P1 N1 172.2(4) . . . . ?
C33 O6 P1 N2 -58.0(4) . . . . ?
C33 O6 P1 O5 57.3(4) . . . . ?
C36 C37 C38 C39 178.0(7) . . . . ?
C36 C37 C42 C41 179.7(7) . . . . ?
C37 C38 C39 C40 4.0(9) . . . . ?
C37 C42 C41 C40 0.7(9) . . . . ?
C38 C39 C40 C41 -0.6(10) . . . . ?
C38 C39 C40 O4 179.4(6) . . . . ?
C39 C40 C41 C42 -1.7(8) . . . . ?
C39 C40 O4 P2 -27.4(7) . . . . ?
C40 O4 P2 N2 -43.1(4) . . . . ?
C40 O4 P2 N3 -172.7(4) . . . . ?
C40 O4 P2 O3 70.2(4) . . . . ?
N1 P1 N2 P2 10.47(18) . . . . ?
N1 P3 N3 P2 3.53(18) . . . . ?
N2 P2 N3 P3 1.20(18) . . . . ?

loop_
_smtbx_masks_void_nr
_smtbx_masks_void_average_x
_smtbx_masks_void_average_y
_smtbx_masks_void_average_z
_smtbx_masks_void_volume
_smtbx_masks_void_count_electrons
_smtbx_masks_void_content
1 -0.313 -0.901 -0.448 10349.5 1938.8 '32 H2O,40 DMF'
